data_7041075
loop_
_publ_author_name
'Das, Partha Jyoti'
'Diskin-Posner, Yael'
'Firer, Michael'
'Montag, Michael'
'Grynszpan, Flavio'

_publ_section_title
;
 syn-Bimane as a chelating O-donor ligand for palladium(ii).
;
_journal_issue 43
_journal_name_full 'Dalton transactions (Cambridge, England : 2003)'
_journal_page_first 17123
_journal_page_last 17131
_journal_paper_doi 10.1039/c6dt02141g
_journal_volume 45
_journal_year 2016
_chemical_formula_moiety 'C46 H42 N2 O2 P2 Pd, 2(B F4), C H Cl3, O'
_chemical_formula_sum 'C47 H43 B2 Cl3 F8 N2 O3 P2 Pd'
_chemical_formula_weight 1132.14
_chemical_name_common 'Cationic Pd-bimane complex'
_chemical_name_systematic '[Pd(PPh3)2(syn-(Me,Me)bimane](BF4)2'
_space_group_crystal_system monoclinic
_space_group_IT_number 14
_space_group_name_Hall '-P 2ybc'
_space_group_name_H-M_alt 'P 1 21/c 1'
_symmetry_space_group_name_Hall '-P 2ybc'
_symmetry_space_group_name_H-M 'P 1 21/c 1'
_atom_sites_solution_hydrogens geom
_audit_creation_method SHELXL-2014/6
_audit_update_record
;
2016-04-24 deposited with the CCDC.
2016-07-21 downloaded from the CCDC.
;
_cell_angle_alpha 90
_cell_angle_beta 98.192(3)
_cell_angle_gamma 90
_cell_formula_units_Z 4
_cell_length_a 16.2659(5)
_cell_length_b 19.9135(7)
_cell_length_c 15.1777(6)
_cell_measurement_reflns_used 20742
_cell_measurement_temperature 100(2)
_cell_measurement_theta_max 30.7280
_cell_measurement_theta_min 2.2600
_cell_volume 4866.1(3)
_computing_cell_refinement 'CrysAlisPro 1.171.38.41 (Rigaku OD, 2015)'
_computing_data_collection 'CrysAlisPro 1.171.38.41 (Rigaku OD, 2015)'
_computing_data_reduction 'CrysAlisPro 1.171.38.41 (Rigaku OD, 2015)'
_computing_structure_refinement 'SHELXL-2014/6 (Sheldrick, 2014)'
_computing_structure_solution 'ShelXT (Sheldrick, 2015)'
_diffrn_ambient_temperature 100(2)
_diffrn_measured_fraction_theta_full 0.998
_diffrn_measured_fraction_theta_max 0.998
_diffrn_measurement_device_type 'dtrek-CrysAlisPro-abstract goniometer imported rigaku-d*trek images'
_diffrn_measurement_method '\w scans'
_diffrn_radiation_type MoK\a
_diffrn_radiation_wavelength 0.71073
_diffrn_reflns_av_R_equivalents 0.1477
_diffrn_reflns_av_unetI/netI 0.1788
_diffrn_reflns_Laue_measured_fraction_full 0.998
_diffrn_reflns_Laue_measured_fraction_max 0.998
_diffrn_reflns_limit_h_max 20
_diffrn_reflns_limit_h_min -20
_diffrn_reflns_limit_k_max 25
_diffrn_reflns_limit_k_min -25
_diffrn_reflns_limit_l_max 18
_diffrn_reflns_limit_l_min -19
_diffrn_reflns_number 85375
_diffrn_reflns_point_group_measured_fraction_full 0.998
_diffrn_reflns_point_group_measured_fraction_max 0.998
_diffrn_reflns_theta_full 26.000
_diffrn_reflns_theta_max 27.103
_diffrn_reflns_theta_min 2.712
_exptl_absorpt_coefficient_mu 0.686
_exptl_absorpt_correction_T_max 1.00000
_exptl_absorpt_correction_T_min 0.67489
_exptl_absorpt_correction_type multi-scan
_exptl_absorpt_process_details
;
CrysAlisPro 1.171.38.41 (Rigaku Oxford Diffraction, 2015)
Empirical absorption correction using spherical harmonics,
 implemented in SCALE3 ABSPACK scaling algorithm.
;
_exptl_crystal_colour orange
_exptl_crystal_density_diffrn 1.545
_exptl_crystal_description prism
_exptl_crystal_F_000 2288
_exptl_crystal_recrystallization_method 'Re-crystallisation from solvent'
_exptl_crystal_size_max 0.325
_exptl_crystal_size_mid 0.093
_exptl_crystal_size_min 0.093
_refine_diff_density_max 0.707
_refine_diff_density_min -0.862
_refine_diff_density_rms 0.090
_refine_ls_extinction_method none
_refine_ls_goodness_of_fit_ref 0.773
_refine_ls_hydrogen_treatment constr
_refine_ls_matrix_type full
_refine_ls_number_parameters 625
_refine_ls_number_reflns 10723
_refine_ls_number_restraints 0
_refine_ls_restrained_S_all 0.773
_refine_ls_R_factor_all 0.0669
_refine_ls_R_factor_gt 0.0397
_refine_ls_shift/su_max 0.026
_refine_ls_shift/su_mean 0.001
_refine_ls_structure_factor_coef Fsqd
_refine_ls_weighting_details 'w=1/[\s^2^(Fo^2^)+(0.0201P)^2^] where P=(Fo^2^+2Fc^2^)/3'
_refine_ls_weighting_scheme calc
_refine_ls_wR_factor_gt 0.0744
_refine_ls_wR_factor_ref 0.0762
_reflns_Friedel_coverage 0.000
_reflns_number_gt 5562
_reflns_number_total 10723
_reflns_threshold_expression 'I > 2\s(I)'
_cod_data_source_file c6dt02141g2.cif
_cod_data_source_block miki1
_cod_database_code 7041075
_shelx_space_group_comment
;
The symmetry employed for this shelxl refinement is uniquely defined
by the following loop, which should always be used as a source of
symmetry information in preference to the above space-group names.
They are only intended as comments.
;
_shelx_estimated_absorpt_t_min 0.808
_shelx_estimated_absorpt_t_max 0.939
_shelxl_version_number 2014/6
_solvent_exptl_crystal_recrystallization_method 'CHCl3 and hexane'

loop_
_space_group_symop_operation_xyz
'x, y, z'
'-x, y+1/2, -z+1/2'
'-x, -y, -z'
'x, -y-1/2, z-1/2'

loop_
_atom_site_label
_atom_site_type_symbol
_atom_site_fract_x
_atom_site_fract_y
_atom_site_fract_z
_atom_site_U_iso_or_equiv
_atom_site_adp_type
_atom_site_occupancy
_atom_site_site_symmetry_order
_atom_site_calc_flag
_atom_site_refinement_flags_posn
_atom_site_refinement_flags_adp
_atom_site_refinement_flags_occupancy
_atom_site_disorder_assembly
_atom_site_disorder_group
Pd1 Pd 0.77349(2) 0.55723(2) 0.71993(2) 0.01596(7) Uani 1 1 d . . . . .
P1 P 0.87737(5) 0.62109(4) 0.78800(5) 0.01486(19) Uani 1 1 d . . . . .
P2 P 0.77677(5) 0.60192(4) 0.58250(5) 0.01561(19) Uani 1 1 d . . . . .
O1 O 0.78891(13) 0.49471(11) 0.83501(13) 0.0232(6) Uani 1 1 d . . . . .
O2 O 0.66585(12) 0.50435(11) 0.66273(13) 0.0186(5) Uani 1 1 d . . . . .
N1 N 0.66461(14) 0.44083(14) 0.79014(16) 0.0228(6) Uani 1 1 d . . . . .
N2 N 0.62633(17) 0.38310(15) 0.8125(2) 0.0380(8) Uani 1 1 d . . . . .
C1 C 0.74100(18) 0.44726(18) 0.84356(19) 0.0216(7) Uani 1 1 d . . . . .
C2 C 0.7472(2) 0.39151(18) 0.9040(2) 0.0317(9) Uani 1 1 d . . . . .
C3 C 0.6795(2) 0.3530(2) 0.8819(3) 0.0451(12) Uani 1 1 d . . . . .
C4 C 0.5709(2) 0.36341(18) 0.7374(3) 0.0383(10) Uani 1 1 d . . . . .
C5 C 0.57430(19) 0.40899(18) 0.6713(2) 0.0274(9) Uani 1 1 d . . . . .
C6 C 0.63731(18) 0.45738(17) 0.7022(2) 0.0198(8) Uani 1 1 d . . . . .
C7 C 0.8200(2) 0.3811(2) 0.9758(2) 0.0443(11) Uani 1 1 d . . . . .
H7A H 0.8658 0.3603 0.9500 0.066 Uiso 1 1 calc R U . . .
H7B H 0.8036 0.3516 1.0219 0.066 Uiso 1 1 calc R U . . .
H7C H 0.8382 0.4245 1.0021 0.066 Uiso 1 1 calc R U . . .
C8 C 0.6549(3) 0.2884(2) 0.9226(3) 0.0788(13) Uani 1 1 d . . . . .
H8A H 0.6024 0.2949 0.9461 0.118 Uiso 1 1 calc R U . . .
H8B H 0.6982 0.2752 0.9711 0.118 Uiso 1 1 calc R U . . .
H8C H 0.6480 0.2531 0.8771 0.118 Uiso 1 1 calc R U . . .
C9 C 0.5179(3) 0.3035(2) 0.7416(3) 0.0788(13) Uani 1 1 d . . . . .
H9A H 0.5514 0.2629 0.7392 0.118 Uiso 1 1 calc R U . . .
H9B H 0.4731 0.3040 0.6911 0.118 Uiso 1 1 calc R U . . .
H9C H 0.4941 0.3041 0.7974 0.118 Uiso 1 1 calc R U . . .
C10 C 0.5250(2) 0.41297(19) 0.5806(2) 0.0370(10) Uani 1 1 d . . . . .
H10A H 0.4975 0.4568 0.5729 0.056 Uiso 1 1 calc R U . . .
H10B H 0.4830 0.3773 0.5738 0.056 Uiso 1 1 calc R U . . .
H10C H 0.5621 0.4074 0.5356 0.056 Uiso 1 1 calc R U . . .
C11 C 0.88699(18) 0.60701(15) 0.90757(19) 0.0157(7) Uani 1 1 d . . . . .
C12 C 0.8184(2) 0.61959(16) 0.9487(2) 0.0227(8) Uani 1 1 d . . . . .
H12 H 0.7680 0.6340 0.9145 0.027 Uiso 1 1 calc R U . . .
C13 C 0.8226(2) 0.61124(17) 1.0403(2) 0.0262(8) Uani 1 1 d . . . . .
H13 H 0.7753 0.6198 1.0688 0.031 Uiso 1 1 calc R U . . .
C14 C 0.8960(2) 0.59051(17) 1.0891(2) 0.0260(8) Uani 1 1 d . . . . .
H14 H 0.8994 0.5853 1.1517 0.031 Uiso 1 1 calc R U . . .
C15 C 0.9646(2) 0.57730(17) 1.0483(2) 0.0273(9) Uani 1 1 d . . . . .
H15 H 1.0146 0.5625 1.0828 0.033 Uiso 1 1 calc R U . . .
C16 C 0.9609(2) 0.58546(15) 0.95678(19) 0.0194(7) Uani 1 1 d . . . . .
H16 H 1.0082 0.5765 0.9284 0.023 Uiso 1 1 calc R U . . .
C17 C 0.97588(18) 0.59925(16) 0.75295(19) 0.0174(7) Uani 1 1 d . . . . .
C18 C 0.9846(2) 0.53175(17) 0.7349(2) 0.0244(8) Uani 1 1 d . . . . .
H18 H 0.9411 0.5012 0.7417 0.029 Uiso 1 1 calc R U . . .
C19 C 1.0573(2) 0.50866(19) 0.7066(2) 0.0333(9) Uani 1 1 d . . . . .
H19 H 1.0620 0.4625 0.6922 0.040 Uiso 1 1 calc R U . . .
C20 C 1.1218(2) 0.5510(2) 0.6992(2) 0.0365(10) Uani 1 1 d . . . . .
H20 H 1.1714 0.5347 0.6806 0.044 Uiso 1 1 calc R U . . .
C21 C 1.1136(2) 0.6188(2) 0.7192(2) 0.0406(10) Uani 1 1 d . . . . .
H21 H 1.1580 0.6490 0.7144 0.049 Uiso 1 1 calc R U . . .
C22 C 1.0413(2) 0.64217(19) 0.7460(2) 0.0313(9) Uani 1 1 d . . . . .
H22 H 1.0365 0.6884 0.7598 0.038 Uiso 1 1 calc R U . . .
C23 C 0.85239(18) 0.70955(15) 0.78053(19) 0.0161(7) Uani 1 1 d . . . . .
C24 C 0.9108(2) 0.75865(17) 0.8102(2) 0.0249(8) Uani 1 1 d . . . . .
H24 H 0.9664 0.7464 0.8321 0.030 Uiso 1 1 calc R U . . .
C25 C 0.8872(2) 0.82520(18) 0.8075(2) 0.0320(9) Uani 1 1 d . . . . .
H25 H 0.9275 0.8587 0.8259 0.038 Uiso 1 1 calc R U . . .
C26 C 0.8058(2) 0.84426(17) 0.7783(2) 0.0295(9) Uani 1 1 d . . . . .
H26 H 0.7905 0.8903 0.7762 0.035 Uiso 1 1 calc R U . . .
C27 C 0.7476(2) 0.79546(17) 0.7526(2) 0.0244(8) Uani 1 1 d . . . . .
H27 H 0.6916 0.8078 0.7330 0.029 Uiso 1 1 calc R U . . .
C28 C 0.77006(19) 0.72854(17) 0.75494(19) 0.0203(8) Uani 1 1 d . . . . .
H28 H 0.7289 0.6951 0.7390 0.024 Uiso 1 1 calc R U . . .
C29 C 0.87356(18) 0.63630(16) 0.55664(19) 0.0168(7) Uani 1 1 d . . . . .
C30 C 0.89253(19) 0.70458(17) 0.57189(19) 0.0195(8) Uani 1 1 d . . . . .
H30 H 0.8540 0.7331 0.5950 0.023 Uiso 1 1 calc R U . . .
C31 C 0.9668(2) 0.73013(18) 0.5534(2) 0.0261(8) Uani 1 1 d . . . . .
H31 H 0.9793 0.7763 0.5642 0.031 Uiso 1 1 calc R U . . .
C32 C 1.0235(2) 0.68933(18) 0.5193(2) 0.0280(9) Uani 1 1 d . . . . .
H32 H 1.0744 0.7074 0.5060 0.034 Uiso 1 1 calc R U . . .
C33 C 1.0053(2) 0.62181(18) 0.5047(2) 0.0280(9) Uani 1 1 d . . . . .
H33 H 1.0443 0.5933 0.4821 0.034 Uiso 1 1 calc R U . . .
C34 C 0.93092(18) 0.59590(16) 0.52276(19) 0.0195(7) Uani 1 1 d . . . . .
H34 H 0.9188 0.5497 0.5118 0.023 Uiso 1 1 calc R U . . .
C35 C 0.69793(18) 0.66458(16) 0.5491(2) 0.0168(7) Uani 1 1 d . . . . .
C36 C 0.70542(19) 0.71023(16) 0.48063(19) 0.0198(8) Uani 1 1 d . . . . .
H36 H 0.7529 0.7092 0.4507 0.024 Uiso 1 1 calc R U . . .
C37 C 0.6433(2) 0.75682(17) 0.4568(2) 0.0245(8) Uani 1 1 d . . . . .
H37 H 0.6483 0.7879 0.4104 0.029 Uiso 1 1 calc R U . . .
C38 C 0.5737(2) 0.75866(17) 0.5001(2) 0.0263(8) Uani 1 1 d . . . . .
H38 H 0.5321 0.7917 0.4846 0.032 Uiso 1 1 calc R U . . .
C39 C 0.5653(2) 0.71264(17) 0.5652(2) 0.0258(8) Uani 1 1 d . . . . .
H39 H 0.5165 0.7128 0.5929 0.031 Uiso 1 1 calc R U . . .
C40 C 0.62690(18) 0.66603(16) 0.5909(2) 0.0189(8) Uani 1 1 d . . . . .
H40 H 0.6209 0.6350 0.6371 0.023 Uiso 1 1 calc R U . . .
C41 C 0.75193(18) 0.52991(16) 0.50999(19) 0.0174(7) Uani 1 1 d . . . . .
C42 C 0.78369(19) 0.46671(17) 0.5362(2) 0.0217(8) Uani 1 1 d . . . . .
H42 H 0.8226 0.4623 0.5888 0.026 Uiso 1 1 calc R U . . .
C43 C 0.7589(2) 0.41047(18) 0.4859(2) 0.0259(8) Uani 1 1 d . . . . .
H43 H 0.7819 0.3678 0.5030 0.031 Uiso 1 1 calc R U . . .
C44 C 0.7000(2) 0.41655(18) 0.4103(2) 0.0285(9) Uani 1 1 d . . . . .
H44 H 0.6813 0.3777 0.3770 0.034 Uiso 1 1 calc R U . . .
C45 C 0.6688(2) 0.47875(19) 0.3837(2) 0.0278(9) Uani 1 1 d . . . . .
H45 H 0.6296 0.4827 0.3313 0.033 Uiso 1 1 calc R U . . .
C46 C 0.69427(18) 0.53564(17) 0.43290(19) 0.0216(8) Uani 1 1 d . . . . .
H46 H 0.6725 0.5784 0.4142 0.026 Uiso 1 1 calc R U . . .
Cl1 Cl 0.40062(8) 0.41857(6) 0.85551(8) 0.0667(4) Uani 1 1 d . . . . .
Cl2 Cl 0.29162(6) 0.53108(6) 0.86118(7) 0.0607(3) Uani 1 1 d . . . . .
Cl3 Cl 0.39192(6) 0.48488(7) 1.02200(6) 0.0574(3) Uani 1 1 d . . . . .
C47 C 0.3872(2) 0.4962(2) 0.9072(2) 0.0373(10) Uani 1 1 d . . . . .
H47 H 0.4329 0.5273 0.8958 0.045 Uiso 1 1 calc R U . . .
F4 F 0.9102(3) 0.3790(3) 0.6868(6) 0.097(2) Uani 0.806(17) 1 d . . P A 3
F1 F 0.8680(5) 0.2867(3) 0.6455(2) 0.071(2) Uani 0.806(17) 1 d . . P A 3
F1A F 0.818(2) 0.2745(10) 0.6431(13) 0.085(8) Uiso 0.194(17) 1 d . . P A 4
F4A F 0.9202(15) 0.3801(13) 0.742(2) 0.106(9) Uiso 0.194(17) 1 d . . P A 4
F2 F 0.87878(17) 0.29979(15) 0.79076(16) 0.0872(10) Uani 1 1 d . . . . .
F3 F 0.78029(15) 0.35862(15) 0.70512(15) 0.0802(10) Uani 1 1 d . . . . .
B1 B 0.8565(3) 0.3303(3) 0.7098(4) 0.0541(16) Uani 1 1 d . . . . .
F5 F 0.48004(13) 0.63885(11) 0.70898(13) 0.0436(6) Uani 1 1 d . . . . .
F6 F 0.60431(13) 0.62463(12) 0.79690(12) 0.0506(7) Uani 1 1 d . . . . .
F7 F 0.48437(13) 0.62942(11) 0.85903(12) 0.0452(6) Uani 1 1 d . . . . .
F8 F 0.51165(12) 0.53960(9) 0.77670(12) 0.0336(5) Uani 1 1 d . . . . .
B2 B 0.5209(3) 0.6080(2) 0.7860(3) 0.0300(10) Uani 1 1 d . . . . .
O3 O 0.3045(3) 0.7192(4) 0.7625(5) 0.215(5) Uani 0.833(9) 1 d . . P . .
O3A O 0.6654(17) 0.2373(15) 0.6181(18) 0.136(15) Uiso 0.167(9) 1 d . . P . .

loop_
_atom_site_aniso_label
_atom_site_aniso_U_11
_atom_site_aniso_U_22
_atom_site_aniso_U_33
_atom_site_aniso_U_23
_atom_site_aniso_U_13
_atom_site_aniso_U_12
Pd1 0.01736(12) 0.01381(13) 0.01622(12) 0.00042(12) 0.00072(9) -0.00349(13)
P1 0.0161(4) 0.0126(5) 0.0156(4) -0.0003(4) 0.0014(4) -0.0019(4)
P2 0.0155(4) 0.0137(5) 0.0174(4) 0.0001(4) 0.0017(4) -0.0005(4)
O1 0.0256(13) 0.0225(14) 0.0199(12) 0.0045(10) -0.0020(10) -0.0109(11)
O2 0.0178(12) 0.0184(13) 0.0192(12) -0.0008(10) 0.0012(10) -0.0065(10)
N1 0.0179(14) 0.0225(16) 0.0269(15) 0.0091(14) -0.0003(12) -0.0097(14)
N2 0.0272(17) 0.028(2) 0.054(2) 0.0199(16) -0.0100(16) -0.0140(15)
C1 0.0198(17) 0.028(2) 0.0178(17) -0.0017(17) 0.0044(14) -0.0042(18)
C2 0.026(2) 0.026(2) 0.042(2) 0.0160(18) 0.0014(18) -0.0043(17)
C3 0.025(2) 0.037(3) 0.069(3) 0.034(2) -0.008(2) -0.0151(19)
C4 0.026(2) 0.019(2) 0.067(3) 0.005(2) -0.004(2) -0.0057(17)
C5 0.0176(18) 0.022(2) 0.042(2) 0.0022(18) 0.0013(17) -0.0034(16)
C6 0.0163(17) 0.022(2) 0.0218(18) -0.0031(15) 0.0039(14) 0.0027(15)
C7 0.032(2) 0.047(3) 0.050(3) 0.027(2) -0.006(2) -0.009(2)
C8 0.055(2) 0.054(2) 0.114(3) 0.049(2) -0.034(2) -0.0325(19)
C9 0.055(2) 0.054(2) 0.114(3) 0.049(2) -0.034(2) -0.0325(19)
C10 0.028(2) 0.033(2) 0.046(2) -0.0110(19) -0.0072(18) -0.0075(18)
C11 0.0177(17) 0.0108(18) 0.0176(17) 0.0026(14) -0.0012(14) -0.0035(14)
C12 0.0275(19) 0.016(2) 0.0242(19) 0.0022(15) 0.0030(16) 0.0014(16)
C13 0.032(2) 0.023(2) 0.026(2) 0.0009(16) 0.0127(17) -0.0034(17)
C14 0.041(2) 0.023(2) 0.0150(18) 0.0022(15) 0.0053(17) 0.0038(17)
C15 0.033(2) 0.024(2) 0.0220(19) 0.0056(15) -0.0060(16) 0.0013(16)
C16 0.0229(18) 0.0140(18) 0.0213(18) -0.0005(14) 0.0028(15) 0.0030(15)
C17 0.0201(18) 0.017(2) 0.0138(17) 0.0046(14) -0.0005(14) -0.0014(15)
C18 0.027(2) 0.021(2) 0.0246(19) 0.0055(16) 0.0025(16) 0.0029(16)
C19 0.035(2) 0.029(2) 0.035(2) 0.0049(18) 0.0039(19) 0.0152(19)
C20 0.032(2) 0.047(3) 0.031(2) 0.010(2) 0.0070(17) 0.018(2)
C21 0.022(2) 0.052(3) 0.050(3) 0.003(2) 0.0098(19) -0.006(2)
C22 0.027(2) 0.036(3) 0.033(2) -0.0071(18) 0.0096(17) -0.0032(18)
C23 0.0239(18) 0.0113(18) 0.0128(16) 0.0005(13) 0.0015(14) 0.0013(14)
C24 0.0251(19) 0.017(2) 0.030(2) 0.0048(16) -0.0050(16) -0.0033(16)
C25 0.043(2) 0.017(2) 0.034(2) -0.0015(17) -0.0020(19) -0.0071(18)
C26 0.051(2) 0.011(2) 0.026(2) 0.0030(15) 0.0036(18) 0.0086(18)
C27 0.031(2) 0.020(2) 0.0229(19) 0.0017(15) 0.0041(16) 0.0094(17)
C28 0.0189(18) 0.021(2) 0.0199(17) -0.0049(15) 0.0004(15) -0.0011(15)
C29 0.0159(16) 0.021(2) 0.0123(17) 0.0065(14) -0.0028(14) -0.0007(15)
C30 0.0187(18) 0.022(2) 0.0180(17) -0.0007(15) 0.0020(14) 0.0027(15)
C31 0.031(2) 0.022(2) 0.0248(19) 0.0075(16) 0.0019(17) -0.0058(17)
C32 0.0225(19) 0.034(2) 0.029(2) 0.0049(18) 0.0102(16) -0.0038(17)
C33 0.0215(19) 0.033(2) 0.030(2) 0.0065(18) 0.0047(16) 0.0063(17)
C34 0.0195(18) 0.0161(19) 0.0223(18) 0.0004(15) 0.0013(15) -0.0012(15)
C35 0.0159(17) 0.0137(18) 0.0214(18) -0.0033(14) 0.0049(14) -0.0001(14)
C36 0.0200(18) 0.022(2) 0.0170(18) 0.0023(15) 0.0004(14) -0.0027(15)
C37 0.027(2) 0.017(2) 0.028(2) 0.0070(16) -0.0026(16) 0.0015(16)
C38 0.0214(19) 0.022(2) 0.034(2) 0.0006(17) -0.0015(17) 0.0065(16)
C39 0.024(2) 0.023(2) 0.030(2) -0.0056(17) 0.0019(16) 0.0029(16)
C40 0.0203(18) 0.017(2) 0.0172(17) 0.0011(14) -0.0033(15) -0.0014(15)
C41 0.0155(16) 0.0203(19) 0.0172(17) -0.0001(14) 0.0048(14) 0.0003(14)
C42 0.0189(17) 0.027(2) 0.0193(18) 0.0013(15) 0.0023(14) -0.0009(15)
C43 0.028(2) 0.018(2) 0.032(2) -0.0060(17) 0.0081(17) 0.0035(16)
C44 0.032(2) 0.024(2) 0.031(2) -0.0137(17) 0.0106(18) -0.0075(17)
C45 0.0229(19) 0.036(2) 0.0233(19) -0.0106(17) -0.0014(16) -0.0032(18)
C46 0.0194(17) 0.023(2) 0.0229(18) 0.0016(15) 0.0050(15) 0.0028(15)
Cl1 0.0768(8) 0.0408(7) 0.0815(8) -0.0115(6) 0.0078(7) -0.0213(6)
Cl2 0.0393(6) 0.0889(10) 0.0515(7) 0.0272(6) -0.0015(5) 0.0052(6)
Cl3 0.0374(6) 0.0986(10) 0.0359(6) 0.0187(6) 0.0047(5) 0.0007(6)
C47 0.032(2) 0.043(3) 0.037(2) -0.0017(19) 0.0052(18) -0.0123(19)
F4 0.084(3) 0.087(4) 0.120(6) 0.053(3) 0.014(3) 0.013(2)
F1 0.086(5) 0.075(3) 0.058(2) 0.0060(19) 0.031(2) 0.048(3)
F2 0.110(2) 0.097(3) 0.0549(17) 0.0294(16) 0.0139(16) 0.059(2)
F3 0.0716(18) 0.120(3) 0.0544(17) 0.0239(15) 0.0276(14) 0.0590(18)
B1 0.051(4) 0.063(4) 0.052(4) 0.029(3) 0.022(3) 0.026(3)
F5 0.0562(15) 0.0370(14) 0.0378(13) 0.0116(10) 0.0074(11) -0.0020(11)
F6 0.0513(14) 0.0721(19) 0.0291(12) -0.0099(11) 0.0084(11) -0.0352(13)
F7 0.0683(15) 0.0351(15) 0.0367(13) -0.0151(10) 0.0231(11) -0.0180(12)
F8 0.0404(12) 0.0226(13) 0.0374(12) -0.0044(9) 0.0044(10) -0.0028(10)
B2 0.035(3) 0.031(3) 0.026(2) -0.002(2) 0.010(2) -0.010(2)
O3 0.102(4) 0.250(9) 0.312(10) -0.193(7) 0.091(5) -0.091(5)

loop_
_atom_type_symbol
_atom_type_description
_atom_type_scat_dispersion_real
_atom_type_scat_dispersion_imag
_atom_type_scat_source
C C 0.0033 0.0016 'International Tables Vol C Tables 4.2.6.8 and 6.1.1.4'
H H 0.0000 0.0000 'International Tables Vol C Tables 4.2.6.8 and 6.1.1.4'
B B 0.0013 0.0007 'International Tables Vol C Tables 4.2.6.8 and 6.1.1.4'
N N 0.0061 0.0033 'International Tables Vol C Tables 4.2.6.8 and 6.1.1.4'
O O 0.0106 0.0060 'International Tables Vol C Tables 4.2.6.8 and 6.1.1.4'
F F 0.0171 0.0103 'International Tables Vol C Tables 4.2.6.8 and 6.1.1.4'
P P 0.1023 0.0942 'International Tables Vol C Tables 4.2.6.8 and 6.1.1.4'
Pd Pd -0.9988 1.0072 'International Tables Vol C Tables 4.2.6.8 and 6.1.1.4'
Cl Cl 0.1484 0.1585 'International Tables Vol C Tables 4.2.6.8 and 6.1.1.4'

loop_
_geom_angle_atom_site_label_1
_geom_angle_atom_site_label_2
_geom_angle_atom_site_label_3
_geom_angle
O2 Pd1 O1 92.26(8)
O2 Pd1 P1 173.26(6)
O1 Pd1 P1 87.75(6)
O2 Pd1 P2 86.84(6)
O1 Pd1 P2 164.73(6)
P1 Pd1 P2 94.92(3)
C23 P1 C17 114.57(15)
C23 P1 C11 101.48(14)
C17 P1 C11 107.56(14)
C23 P1 Pd1 112.05(10)
C17 P1 Pd1 111.60(11)
C11 P1 Pd1 108.88(10)
C35 P2 C29 106.39(15)
C35 P2 C41 106.68(14)
C29 P2 C41 106.99(15)
C35 P2 Pd1 114.71(10)
C29 P2 Pd1 118.78(9)
C41 P2 Pd1 102.37(10)
C1 O1 Pd1 121.83(19)
C6 O2 Pd1 121.48(19)
N2 N1 C6 110.1(3)
N2 N1 C1 109.4(3)
C6 N1 C1 132.7(3)
N1 N2 C3 106.9(3)
N1 N2 C4 107.1(3)
C3 N2 C4 138.4(3)
O1 C1 N1 122.1(3)
O1 C1 C2 131.8(3)
N1 C1 C2 106.1(3)
C3 C2 C1 107.5(3)
C3 C2 C7 129.3(3)
C1 C2 C7 123.1(3)
C2 C3 N2 109.9(3)
C2 C3 C8 129.9(3)
N2 C3 C8 120.2(3)
C5 C4 N2 108.9(3)
C5 C4 C9 130.9(4)
N2 C4 C9 120.1(3)
C4 C5 C6 107.9(3)
C4 C5 C10 130.0(3)
C6 C5 C10 122.1(3)
O2 C6 N1 123.8(3)
O2 C6 C5 130.4(3)
N1 C6 C5 105.8(3)
C2 C7 H7A 109.5
C2 C7 H7B 109.5
H7A C7 H7B 109.5
C2 C7 H7C 109.5
H7A C7 H7C 109.5
H7B C7 H7C 109.5
C3 C8 H8A 109.5
C3 C8 H8B 109.5
H8A C8 H8B 109.5
C3 C8 H8C 109.5
H8A C8 H8C 109.5
H8B C8 H8C 109.5
C4 C9 H9A 109.5
C4 C9 H9B 109.5
H9A C9 H9B 109.5
C4 C9 H9C 109.5
H9A C9 H9C 109.5
H9B C9 H9C 109.5
C5 C10 H10A 109.5
C5 C10 H10B 109.5
H10A C10 H10B 109.5
C5 C10 H10C 109.5
H10A C10 H10C 109.5
H10B C10 H10C 109.5
C12 C11 C16 120.5(3)
C12 C11 P1 117.6(2)
C16 C11 P1 121.9(2)
C11 C12 C13 120.2(3)
C11 C12 H12 119.9
C13 C12 H12 119.9
C14 C13 C12 119.3(3)
C14 C13 H13 120.4
C12 C13 H13 120.4
C13 C14 C15 120.8(3)
C13 C14 H14 119.6
C15 C14 H14 119.6
C14 C15 C16 120.4(3)
C14 C15 H15 119.8
C16 C15 H15 119.8
C15 C16 C11 118.9(3)
C15 C16 H16 120.6
C11 C16 H16 120.6
C22 C17 C18 118.9(3)
C22 C17 P1 126.7(3)
C18 C17 P1 114.3(3)
C17 C18 C19 119.9(3)
C17 C18 H18 120.1
C19 C18 H18 120.1
C20 C19 C18 121.2(4)
C20 C19 H19 119.4
C18 C19 H19 119.4
C19 C20 C21 118.9(3)
C19 C20 H20 120.6
C21 C20 H20 120.6
C22 C21 C20 120.2(4)
C22 C21 H21 119.9
C20 C21 H21 119.9
C21 C22 C17 120.9(4)
C21 C22 H22 119.6
C17 C22 H22 119.6
C24 C23 C28 119.0(3)
C24 C23 P1 121.8(2)
C28 C23 P1 118.7(2)
C25 C24 C23 119.3(3)
C25 C24 H24 120.3
C23 C24 H24 120.3
C24 C25 C26 121.5(3)
C24 C25 H25 119.3
C26 C25 H25 119.3
C27 C26 C25 119.0(3)
C27 C26 H26 120.5
C25 C26 H26 120.5
C26 C27 C28 120.4(3)
C26 C27 H27 119.8
C28 C27 H27 119.8
C27 C28 C23 120.7(3)
C27 C28 H28 119.7
C23 C28 H28 119.7
C34 C29 C30 118.6(3)
C34 C29 P2 120.9(2)
C30 C29 P2 120.5(2)
C31 C30 C29 120.2(3)
C31 C30 H30 119.9
C29 C30 H30 119.9
C30 C31 C32 120.7(3)
C30 C31 H31 119.7
C32 C31 H31 119.7
C31 C32 C33 119.4(3)
C31 C32 H32 120.3
C33 C32 H32 120.3
C34 C33 C32 120.2(3)
C34 C33 H33 119.9
C32 C33 H33 119.9
C33 C34 C29 120.9(3)
C33 C34 H34 119.6
C29 C34 H34 119.6
C40 C35 C36 119.3(3)
C40 C35 P2 119.1(2)
C36 C35 P2 121.5(2)
C37 C36 C35 119.5(3)
C37 C36 H36 120.2
C35 C36 H36 120.2
C36 C37 C38 120.6(3)
C36 C37 H37 119.7
C38 C37 H37 119.7
C39 C38 C37 119.7(3)
C39 C38 H38 120.1
C37 C38 H38 120.1
C38 C39 C40 120.7(3)
C38 C39 H39 119.6
C40 C39 H39 119.6
C39 C40 C35 120.0(3)
C39 C40 H40 120.0
C35 C40 H40 120.0
C46 C41 C42 119.3(3)
C46 C41 P2 120.5(2)
C42 C41 P2 119.8(2)
C43 C42 C41 120.4(3)
C43 C42 H42 119.8
C41 C42 H42 119.8
C42 C43 C44 119.8(3)
C42 C43 H43 120.1
C44 C43 H43 120.1
C45 C44 C43 120.1(3)
C45 C44 H44 120.0
C43 C44 H44 120.0
C44 C45 C46 120.5(3)
C44 C45 H45 119.7
C46 C45 H45 119.7
C45 C46 C41 119.8(3)
C45 C46 H46 120.1
C41 C46 H46 120.1
Cl3 C47 Cl2 111.0(2)
Cl3 C47 Cl1 109.9(2)
Cl2 C47 Cl1 109.20(19)
Cl3 C47 H47 108.9
Cl2 C47 H47 108.9
Cl1 C47 H47 108.9
F1 B1 F3 116.9(6)
F1 B1 F2 108.6(4)
F3 B1 F2 110.7(4)
F1 B1 F4 96.5(7)
F3 B1 F4 107.5(4)
F2 B1 F4 116.2(6)
F3 B1 F4A 109.5(11)
F2 B1 F4A 85.4(15)
F3 B1 F1A 89.2(12)
F2 B1 F1A 107.0(9)
F4A B1 F1A 153(2)
F8 B2 F6 109.9(3)
F8 B2 F7 109.3(3)
F6 B2 F7 110.7(3)
F8 B2 F5 108.5(3)
F6 B2 F5 109.6(3)
F7 B2 F5 108.8(3)

loop_
_geom_bond_atom_site_label_1
_geom_bond_atom_site_label_2
_geom_bond_distance
Pd1 O2 2.120(2)
Pd1 O1 2.131(2)
Pd1 P1 2.2455(8)
Pd1 P2 2.2753(8)
P1 C23 1.808(3)
P1 C17 1.812(3)
P1 C11 1.821(3)
P2 C35 1.809(3)
P2 C29 1.810(3)
P2 C41 1.818(3)
O1 C1 1.243(4)
O2 C6 1.237(4)
N1 N2 1.373(4)
N1 C6 1.384(4)
N1 C1 1.390(4)
N2 C3 1.399(4)
N2 C4 1.404(4)
C1 C2 1.434(4)
C2 C3 1.345(5)
C2 C7 1.505(4)
C3 C8 1.505(5)
C4 C5 1.361(5)
C4 C9 1.478(5)
C5 C6 1.436(4)
C5 C10 1.493(4)
C7 H7A 0.9800
C7 H7B 0.9800
C7 H7C 0.9800
C8 H8A 0.9800
C8 H8B 0.9800
C8 H8C 0.9800
C9 H9A 0.9800
C9 H9B 0.9800
C9 H9C 0.9800
C10 H10A 0.9800
C10 H10B 0.9800
C10 H10C 0.9800
C11 C12 1.377(4)
C11 C16 1.390(4)
C12 C13 1.392(4)
C12 H12 0.9500
C13 C14 1.377(4)
C13 H13 0.9500
C14 C15 1.375(4)
C14 H14 0.9500
C15 C16 1.392(4)
C15 H15 0.9500
C16 H16 0.9500
C17 C22 1.381(4)
C17 C18 1.383(4)
C18 C19 1.391(5)
C18 H18 0.9500
C19 C20 1.364(5)
C19 H19 0.9500
C20 C21 1.394(5)
C20 H20 0.9500
C21 C22 1.378(5)
C21 H21 0.9500
C22 H22 0.9500
C23 C24 1.393(4)
C23 C28 1.393(4)
C24 C25 1.379(4)
C24 H24 0.9500
C25 C26 1.388(5)
C25 H25 0.9500
C26 C27 1.374(4)
C26 H26 0.9500
C27 C28 1.381(4)
C27 H27 0.9500
C28 H28 0.9500
C29 C34 1.385(4)
C29 C30 1.406(4)
C30 C31 1.376(4)
C30 H30 0.9500
C31 C32 1.384(4)
C31 H31 0.9500
C32 C33 1.388(5)
C32 H32 0.9500
C33 C34 1.379(4)
C33 H33 0.9500
C34 H34 0.9500
C35 C40 1.395(4)
C35 C36 1.400(4)
C36 C37 1.381(4)
C36 H36 0.9500
C37 C38 1.388(4)
C37 H37 0.9500
C38 C39 1.368(4)
C38 H38 0.9500
C39 C40 1.381(4)
C39 H39 0.9500
C40 H40 0.9500
C41 C46 1.396(4)
C41 C42 1.396(4)
C42 C43 1.382(4)
C42 H42 0.9500
C43 C44 1.391(4)
C43 H43 0.9500
C44 C45 1.377(5)
C44 H44 0.9500
C45 C46 1.387(4)
C45 H45 0.9500
C46 H46 0.9500
Cl1 C47 1.761(4)
Cl2 C47 1.755(4)
Cl3 C47 1.748(3)
C47 H47 1.0000
F4 B1 1.383(7)
F1 B1 1.339(7)
F1A B1 1.57(2)
F4A B1 1.46(3)
F2 B1 1.372(5)
F3 B1 1.355(5)
F5 B2 1.402(4)
F6 B2 1.383(4)
F7 B2 1.397(4)
F8 B2 1.375(5)

loop_
_geom_torsion_atom_site_label_1
_geom_torsion_atom_site_label_2
_geom_torsion_atom_site_label_3
_geom_torsion_atom_site_label_4
_geom_torsion
C6 N1 N2 C3 153.8(3)
C1 N1 N2 C3 0.5(4)
C6 N1 N2 C4 -1.9(4)
C1 N1 N2 C4 -155.3(3)
Pd1 O1 C1 N1 -15.0(4)
Pd1 O1 C1 C2 165.9(3)
N2 N1 C1 O1 178.2(3)
C6 N1 C1 O1 33.2(5)
N2 N1 C1 C2 -2.5(4)
C6 N1 C1 C2 -147.5(4)
O1 C1 C2 C3 -177.2(4)
N1 C1 C2 C3 3.6(4)
O1 C1 C2 C7 1.3(6)
N1 C1 C2 C7 -177.9(3)
C1 C2 C3 N2 -3.4(5)
C7 C2 C3 N2 178.2(4)
C1 C2 C3 C8 179.4(5)
C7 C2 C3 C8 1.1(8)
N1 N2 C3 C2 1.9(5)
C4 N2 C3 C2 145.7(4)
N1 N2 C3 C8 179.3(4)
C4 N2 C3 C8 -36.9(7)
N1 N2 C4 C5 -1.1(4)
C3 N2 C4 C5 -144.9(4)
N1 N2 C4 C9 -178.0(4)
C3 N2 C4 C9 38.3(7)
N2 C4 C5 C6 3.6(4)
C9 C4 C5 C6 180.0(4)
N2 C4 C5 C10 -176.5(3)
C9 C4 C5 C10 -0.2(7)
Pd1 O2 C6 N1 9.1(4)
Pd1 O2 C6 C5 -169.3(3)
N2 N1 C6 O2 -174.7(3)
C1 N1 C6 O2 -29.8(5)
N2 N1 C6 C5 4.0(3)
C1 N1 C6 C5 148.9(4)
C4 C5 C6 O2 173.9(3)
C10 C5 C6 O2 -5.9(6)
C4 C5 C6 N1 -4.7(4)
C10 C5 C6 N1 175.5(3)
C23 P1 C11 C12 60.3(3)
C17 P1 C11 C12 -179.1(3)
Pd1 P1 C11 C12 -58.0(3)
C23 P1 C11 C16 -118.6(3)
C17 P1 C11 C16 2.0(3)
Pd1 P1 C11 C16 123.1(2)
C16 C11 C12 C13 0.4(5)
P1 C11 C12 C13 -178.5(2)
C11 C12 C13 C14 0.2(5)
C12 C13 C14 C15 -0.8(5)
C13 C14 C15 C16 0.7(5)
C14 C15 C16 C11 -0.1(5)
C12 C11 C16 C15 -0.4(5)
P1 C11 C16 C15 178.4(2)
C23 P1 C17 C22 19.4(3)
C11 P1 C17 C22 -92.5(3)
Pd1 P1 C17 C22 148.1(3)
C23 P1 C17 C18 -162.8(2)
C11 P1 C17 C18 85.2(2)
Pd1 P1 C17 C18 -34.2(2)
C22 C17 C18 C19 -2.6(5)
P1 C17 C18 C19 179.5(2)
C17 C18 C19 C20 2.3(5)
C18 C19 C20 C21 -0.9(5)
C19 C20 C21 C22 -0.1(5)
C20 C21 C22 C17 -0.3(5)
C18 C17 C22 C21 1.7(5)
P1 C17 C22 C21 179.3(3)
C17 P1 C23 C24 -44.9(3)
C11 P1 C23 C24 70.6(3)
Pd1 P1 C23 C24 -173.4(2)
C17 P1 C23 C28 143.3(2)
C11 P1 C23 C28 -101.2(2)
Pd1 P1 C23 C28 14.8(3)
C28 C23 C24 C25 -4.6(5)
P1 C23 C24 C25 -176.4(2)
C23 C24 C25 C26 2.0(5)
C24 C25 C26 C27 0.7(5)
C25 C26 C27 C28 -0.6(5)
C26 C27 C28 C23 -2.2(5)
C24 C23 C28 C27 4.8(5)
P1 C23 C28 C27 176.8(2)
C35 P2 C29 C34 -141.0(2)
C41 P2 C29 C34 -27.3(3)
Pd1 P2 C29 C34 87.8(2)
C35 P2 C29 C30 40.0(3)
C41 P2 C29 C30 153.7(2)
Pd1 P2 C29 C30 -91.2(2)
C34 C29 C30 C31 -0.1(4)
P2 C29 C30 C31 178.9(2)
C29 C30 C31 C32 0.3(5)
C30 C31 C32 C33 -0.8(5)
C31 C32 C33 C34 1.0(5)
C32 C33 C34 C29 -0.8(5)
C30 C29 C34 C33 0.3(4)
P2 C29 C34 C33 -178.7(2)
C29 P2 C35 C40 -154.3(2)
C41 P2 C35 C40 91.7(3)
Pd1 P2 C35 C40 -20.9(3)
C29 P2 C35 C36 27.6(3)
C41 P2 C35 C36 -86.3(3)
Pd1 P2 C35 C36 161.1(2)
C40 C35 C36 C37 1.4(5)
P2 C35 C36 C37 179.4(2)
C35 C36 C37 C38 -0.1(5)
C36 C37 C38 C39 -2.0(5)
C37 C38 C39 C40 2.7(5)
C38 C39 C40 C35 -1.4(5)
C36 C35 C40 C39 -0.7(5)
P2 C35 C40 C39 -178.7(2)
C35 P2 C41 C46 13.8(3)
C29 P2 C41 C46 -99.8(3)
Pd1 P2 C41 C46 134.6(2)
C35 P2 C41 C42 -159.3(2)
C29 P2 C41 C42 87.2(3)
Pd1 P2 C41 C42 -38.4(3)
C46 C41 C42 C43 0.5(5)
P2 C41 C42 C43 173.6(2)
C41 C42 C43 C44 -1.9(5)
C42 C43 C44 C45 2.4(5)
C43 C44 C45 C46 -1.4(5)
C44 C45 C46 C41 0.0(5)
C42 C41 C46 C45 0.5(4)
P2 C41 C46 C45 -172.6(3)
